data_4068480
loop_
_publ_author_name
'Renfrew, Anna K.'
'Phillips, Andrew D.'
'Egger, Alexander E.'
'Hartinger, Christian G.'
'Bosquain, Sylvain S.'
'Nazarov, Alexey A.'
'Keppler, Bernhard K.'
'Gonsalvi, Luca'
'Peruzzini, Maurizio'
'Dyson, Paul J.'

_publ_section_title
;
 Influence of Structural Variation on the Anticancer Activity of
 RAPTA-Type Complexes: ptn versus pta
;
_journal_issue 4
_journal_name_full Organometallics
_journal_page_first 1165
_journal_paper_doi 10.1021/om800899e
_journal_volume 28
_journal_year 2009
_chemical_formula_moiety 'C13 H22 Cl N3 P Ru, B F4'
_chemical_formula_sum 'C13 H22 B Cl F4 N3 P Ru'
_chemical_formula_weight 474.64
_chemical_name_common C6H6Ru(Me)PTN.BF4
_chemical_name_systematic
;
 ?
;
_space_group_IT_number 2
_symmetry_cell_setting triclinic
_symmetry_Int_Tables_number 2
_symmetry_space_group_name_Hall '-P 1'
_symmetry_space_group_name_H-M 'P -1'
_atom_sites_solution_hydrogens geom
_atom_sites_solution_primary direct
_atom_sites_solution_secondary difmap
_audit_creation_method SHELXL-97
_cell_angle_alpha 113.158(11)
_cell_angle_beta 108.410(10)
_cell_angle_gamma 101.856(9)
_cell_formula_units_Z 4
_cell_length_a 12.4204(12)
_cell_length_b 12.8814(13)
_cell_length_c 13.3447(18)
_cell_measurement_reflns_used 5623
_cell_measurement_temperature 140(2)
_cell_measurement_theta_max 28.4256
_cell_measurement_theta_min 2.7127
_cell_volume 1724.4(5)
_computing_cell_refinement
;
CrysAlis RED, Oxford Diffraction Ltd.,
Version 1.171.32.5
;
_computing_data_collection
;
CrysAlis CCD, Oxford Diffraction Ltd.,
Version 1.171.32.5
;
_computing_data_reduction
;
CrysAlis RED, Oxford Diffraction Ltd.,
Version 1.171.32.5 
;
_diffrn_ambient_temperature 140(2)
_diffrn_detector_area_resol_mean 8.2812
_diffrn_measured_fraction_theta_full 0.859
_diffrn_measured_fraction_theta_max 0.859
_diffrn_measurement_device_type 'Oxford Diffraction Xcalibur'
_diffrn_measurement_method \w-\f
_diffrn_radiation_monochromator graphite
_diffrn_radiation_source 'Enhance (Mo) X-ray Source'
_diffrn_radiation_type MoK\a
_diffrn_radiation_wavelength 0.71073
_diffrn_reflns_av_R_equivalents 0.0347
_diffrn_reflns_av_sigmaI/netI 0.0493
_diffrn_reflns_limit_h_max 14
_diffrn_reflns_limit_h_min -14
_diffrn_reflns_limit_k_max 15
_diffrn_reflns_limit_k_min -14
_diffrn_reflns_limit_l_max 15
_diffrn_reflns_limit_l_min -15
_diffrn_reflns_number 10310
_diffrn_reflns_theta_full 25.00
_diffrn_reflns_theta_max 25.00
_diffrn_reflns_theta_min 2.84
_diffrn_standards_number 50
_exptl_absorpt_coefficient_mu 1.198
_exptl_absorpt_correction_T_max 0.750
_exptl_absorpt_correction_T_min 0.717
_exptl_absorpt_correction_type multi-scan
_exptl_absorpt_process_details
;
CrysAlis RED, Oxford Diffraction Ltd.,
Version 1.171.31.8

Empirical absorption correction using spherical harmonics,
implemented in SCALE3 ABSPACK scaling algorithm.
;
_exptl_crystal_colour orange
_exptl_crystal_density_diffrn 1.828
_exptl_crystal_density_method 'not measured'
_exptl_crystal_description irregular
_exptl_crystal_F_000 952
_exptl_crystal_size_max 0.27
_exptl_crystal_size_mid 0.25
_exptl_crystal_size_min 0.24
_refine_diff_density_max 0.658
_refine_diff_density_min -0.744
_refine_diff_density_rms 0.090
_refine_ls_extinction_method none
_refine_ls_goodness_of_fit_ref 1.018
_refine_ls_hydrogen_treatment constr
_refine_ls_matrix_type full
_refine_ls_number_parameters 451
_refine_ls_number_reflns 5205
_refine_ls_number_restraints 6
_refine_ls_restrained_S_all 1.018
_refine_ls_R_factor_all 0.0592
_refine_ls_R_factor_gt 0.0381
_refine_ls_shift/su_max 0.001
_refine_ls_shift/su_mean 0.000
_refine_ls_structure_factor_coef Fsqd
_refine_ls_weighting_details 'calc w=1/[\s^2^(Fo^2^)+(0.0547P)^2^+0.1259P] where P=(Fo^2^+2Fc^2^)/3'
_refine_ls_weighting_scheme calc
_refine_ls_wR_factor_gt 0.0839
_refine_ls_wR_factor_ref 0.0938
_reflns_number_gt 4021
_reflns_number_total 5205
_reflns_threshold_expression I>2/s(I)
_cod_data_source_file om800899e_si_001.cif
_cod_data_source_block pd482
_cod_original_cell_volume 1724.4(3)
_cod_database_code 4068480

loop_
_symmetry_equiv_pos_as_xyz
'x, y, z'
'-x, -y, -z'

loop_
_atom_site_label
_atom_site_type_symbol
_atom_site_fract_x
_atom_site_fract_y
_atom_site_fract_z
_atom_site_U_iso_or_equiv
_atom_site_adp_type
_atom_site_occupancy
_atom_site_symmetry_multiplicity
_atom_site_calc_flag
_atom_site_refinement_flags
_atom_site_disorder_assembly
_atom_site_disorder_group
C1 C 0.2801(7) 0.2472(6) 0.5955(7) 0.067(2) Uani 1 1 d . . .
H1A H 0.1954 0.2414 0.5764 0.100 Uiso 1 1 calc R A 1
H1B H 0.2829 0.1880 0.5236 0.100 Uiso 1 1 calc R A 1
H1C H 0.3317 0.3297 0.6201 0.100 Uiso 1 1 calc R A 1
C2 C 0.4903(5) 0.2410(5) 0.7427(5) 0.0300(13) Uani 1 1 d . . .
H2A H 0.4945 0.1696 0.6809 0.036 Uiso 1 1 calc R B 1
H2B H 0.5299 0.3137 0.7393 0.036 Uiso 1 1 calc R B 1
C3 C 0.3568(5) 0.3431(5) 0.8373(5) 0.0306(13) Uani 1 1 d . . .
H3A H 0.3916 0.4180 0.8349 0.037 Uiso 1 1 calc R C 1
H3B H 0.2771 0.3398 0.8390 0.037 Uiso 1 1 calc R C 1
C4 C 0.5601(5) 0.3663(5) 0.9546(5) 0.0252(12) Uani 1 1 d . . .
H4A H 0.5920 0.4365 0.9441 0.030 Uiso 1 1 calc R M .
H4B H 0.6165 0.3832 1.0356 0.030 Uiso 1 1 calc R . .
C5 C 0.3928(5) 0.2575(5) 0.9709(5) 0.0296(13) Uani 1 1 d . . .
H5A H 0.3091 0.2477 0.9640 0.035 Uiso 1 1 calc R D 1
H5B H 0.4464 0.2775 1.0541 0.035 Uiso 1 1 calc R D 1
C6 C 0.5219(5) 0.1556(5) 0.8815(5) 0.0322(13) Uani 1 1 d . . .
H6A H 0.5809 0.1729 0.9616 0.039 Uiso 1 1 calc R E 1
H6B H 0.5198 0.0809 0.8179 0.039 Uiso 1 1 calc R E 1
C7 C 0.3701(6) 0.0430(6) 0.9367(8) 0.068(2) Uani 1 1 d . . .
H7A H 0.4300 0.0851 1.0222 0.102 Uiso 1 1 calc R F 1
H7B H 0.3816 -0.0315 0.8917 0.102 Uiso 1 1 calc R F 1
H7C H 0.2870 0.0218 0.9307 0.102 Uiso 1 1 calc R F 1
C8 C 0.0995(5) -0.1487(5) 0.5890(5) 0.0319(13) Uani 1 1 d . M .
H8 H 0.0338 -0.1745 0.6065 0.038 Uiso 1 1 calc R . .
C9 C 0.0820(5) -0.1036(5) 0.5069(5) 0.0302(13) Uani 1 1 d . M .
H9 H 0.0047 -0.1013 0.4677 0.036 Uiso 1 1 calc R . .
C10 C 0.1799(6) -0.0623(5) 0.4843(5) 0.0363(15) Uani 1 1 d . M .
H10 H 0.1690 -0.0328 0.4283 0.044 Uiso 1 1 calc R . .
C11 C 0.2940(6) -0.0642(5) 0.5434(6) 0.0386(15) Uani 1 1 d . M .
H11 H 0.3611 -0.0344 0.5293 0.046 Uiso 1 1 calc R . .
C12 C 0.3084(5) -0.1107(5) 0.6243(5) 0.0334(14) Uani 1 1 d . M .
H12 H 0.3859 -0.1113 0.6658 0.040 Uiso 1 1 calc R . .
C13 C 0.2081(5) -0.1565(5) 0.6438(5) 0.0304(13) Uani 1 1 d . M .
H13 H 0.2163 -0.1922 0.6946 0.037 Uiso 1 1 calc R . .
C14 C 1.1437(6) 0.6773(6) 0.9661(6) 0.0490(17) Uani 1 1 d . . .
H14A H 1.1736 0.6290 0.9119 0.074 Uiso 1 1 calc R G 1
H14B H 1.1227 0.6367 1.0098 0.074 Uiso 1 1 calc R G 1
H14C H 1.2077 0.7586 1.0246 0.074 Uiso 1 1 calc R G 1
C15 C 1.0074(6) 0.8047(6) 0.9818(6) 0.0472(17) Uani 1 1 d . . .
H15A H 0.9762 0.7800 1.0319 0.057 Uiso 1 1 calc R H 1
H15B H 1.0890 0.8715 1.0366 0.057 Uiso 1 1 calc R H 1
C16 C 1.0549(7) 0.7330(6) 0.8008(7) 0.070(3) Uani 1 1 d . . .
H16A H 1.1382 0.7974 0.8482 0.084 Uiso 1 1 calc R I 1
H16B H 1.0563 0.6634 0.7345 0.084 Uiso 1 1 calc R I 1
C17 C 0.9677(9) 0.8842(6) 0.8457(7) 0.083(3) Uani 1 1 d . . .
H17A H 1.0508 0.9489 0.8963 0.099 Uiso 1 1 calc R N .
H17B H 0.9121 0.9177 0.8088 0.099 Uiso 1 1 calc R . .
C19 C 0.8001(7) 0.7673(6) 0.8562(6) 0.0433(17) Uani 1 1 d . . .
H19A H 0.7507 0.8113 0.8304 0.052 Uiso 1 1 calc R J 1
H19B H 0.7755 0.7487 0.9129 0.052 Uiso 1 1 calc R J 1
C18 C 0.8497(10) 0.6921(8) 0.6658(7) 0.080(3) Uani 1 1 d . . .
H18A H 0.8547 0.6215 0.6037 0.095 Uiso 1 1 calc R K 1
H18B H 0.8041 0.7289 0.6238 0.095 Uiso 1 1 calc R K 1
C20 C 0.6231(6) 0.5696(6) 0.6420(7) 0.065(2) Uani 1 1 d . . .
H20A H 0.5757 0.5422 0.6795 0.097 Uiso 1 1 calc R L 1
H20B H 0.6125 0.4990 0.5694 0.097 Uiso 1 1 calc R L 1
H20C H 0.5941 0.6259 0.6191 0.097 Uiso 1 1 calc R L 1
C21 C 0.7820(5) 0.3192(5) 0.7338(5) 0.0279(13) Uani 1 1 d . N .
H21 H 0.7388 0.2888 0.7700 0.033 Uiso 1 1 calc R . .
C22 C 0.7179(5) 0.3294(5) 0.6343(5) 0.0302(13) Uani 1 1 d . N .
H22 H 0.6311 0.3020 0.5998 0.036 Uiso 1 1 calc R . .
C23 C 0.7837(6) 0.3813(5) 0.5850(5) 0.0355(15) Uani 1 1 d . N .
H23 H 0.7410 0.3920 0.5192 0.043 Uiso 1 1 calc R . .
C24 C 0.9112(6) 0.4168(5) 0.6328(6) 0.0409(16) Uani 1 1 d . N .
H24 H 0.9553 0.4515 0.5997 0.049 Uiso 1 1 calc R . .
C25 C 0.9735(6) 0.4006(5) 0.7301(6) 0.0454(17) Uani 1 1 d . N .
H25 H 1.0597 0.4222 0.7611 0.055 Uiso 1 1 calc R . .
C26 C 0.9101(5) 0.3532(5) 0.7817(5) 0.0351(14) Uani 1 1 d . N .
H26 H 0.9529 0.3440 0.8486 0.042 Uiso 1 1 calc R . .
B1 B 0.7297(6) 0.4161(6) 1.3019(6) 0.0316(16) Uani 1 1 d . . .
B2 B 0.6402(7) 0.9343(7) 0.6752(7) 0.0394(18) Uani 1 1 d . . .
N2 N 0.4378(4) 0.3540(4) 0.9490(4) 0.0236(10) Uani 1 1 d . M .
N3 N 0.5584(4) 0.2570(4) 0.8617(4) 0.0256(10) Uani 1 1 d . M .
N5 N 0.9257(7) 0.8481(4) 0.9220(5) 0.0539(17) Uani 1 1 d . N .
N6 N 0.9705(9) 0.7794(5) 0.7491(7) 0.085(3) Uani 1 1 d . N .
F1 F 0.7545(3) 0.4886(3) 1.2515(3) 0.0462(9) Uani 1 1 d . . .
F2 F 0.8399(3) 0.4347(3) 1.3896(3) 0.0447(9) Uani 1 1 d . . .
F3 F 0.6752(3) 0.2943(3) 1.2114(3) 0.0492(9) Uani 1 1 d . . .
F5 F 0.6300(5) 0.9410(5) 0.7744(4) 0.0893(16) Uani 1 1 d . . .
F4 F 0.6545(3) 0.4469(3) 1.3550(4) 0.0566(10) Uani 1 1 d . . .
F6 F 0.7536(4) 0.9500(5) 0.6843(4) 0.0886(15) Uani 1 1 d . . .
F7 F 0.5944(6) 1.0093(5) 0.6445(6) 0.114(2) Uani 1 1 d . . .
F8 F 0.5700(5) 0.8180(6) 0.5830(6) 0.132(2) Uani 1 1 d . . .
N1B N 0.391(2) 0.1370(16) 0.8765(18) 0.0160(14) Uani 0.617(8) 1 d PU M 1
P1A P 0.3298(3) 0.2186(6) 0.7044(5) 0.0187(9) Uani 0.617(8) 1 d P M 1
N1A N 0.360(2) 0.226(3) 0.721(3) 0.0187(9) Uani 0.383(8) 1 d P M 2
P1B P 0.3785(10) 0.1148(7) 0.8807(9) 0.0160(14) Uani 0.383(8) 1 d P M 2
P2A P 1.021(2) 0.690(2) 0.886(2) 0.0207(12) Uani 0.369(8) 1 d P N 1
N4B N 0.763(4) 0.637(4) 0.735(4) 0.0266(10) Uani 0.369(8) 1 d P N 1
P2B P 0.7804(6) 0.6335(8) 0.7316(8) 0.0266(10) Uani 0.631(8) 1 d P N 2
N4A N 1.020(4) 0.684(4) 0.887(4) 0.0207(12) Uani 0.631(8) 1 d P N 2
Cl1 Cl 0.10883(12) 0.11432(13) 0.76209(12) 0.0331(3) Uani 1 1 d . M .
Cl2 Cl 0.81304(12) 0.56347(12) 0.94792(12) 0.0290(3) Uani 1 1 d . N .
Ru1 Ru 0.24220(4) 0.03650(4) 0.68483(4) 0.01940(13) Uani 1 1 d . . .
Ru2 Ru 0.86170(4) 0.51128(4) 0.77872(4) 0.02310(13) Uani 1 1 d . . .

loop_
_atom_site_aniso_label
_atom_site_aniso_U_11
_atom_site_aniso_U_22
_atom_site_aniso_U_33
_atom_site_aniso_U_23
_atom_site_aniso_U_13
_atom_site_aniso_U_12
C1 0.068(5) 0.042(4) 0.062(6) -0.001(4) 0.046(5) -0.004(4)
C2 0.034(3) 0.024(3) 0.032(4) 0.011(3) 0.019(3) 0.010(3)
C3 0.029(3) 0.029(3) 0.037(4) 0.023(3) 0.009(3) 0.009(3)
C4 0.019(3) 0.018(3) 0.025(3) 0.007(3) 0.005(3) 0.000(3)
C5 0.023(3) 0.036(3) 0.029(3) 0.019(3) 0.008(3) 0.007(3)
C6 0.029(3) 0.027(3) 0.038(4) 0.013(3) 0.016(3) 0.010(3)
C7 0.034(4) 0.035(4) 0.096(6) 0.009(4) 0.010(4) 0.018(3)
C8 0.034(3) 0.027(3) 0.029(4) 0.012(3) 0.015(3) 0.003(3)
C9 0.031(3) 0.022(3) 0.024(3) 0.006(3) 0.005(3) 0.008(3)
C10 0.059(4) 0.025(3) 0.027(4) 0.013(3) 0.021(3) 0.015(3)
C11 0.047(4) 0.021(3) 0.035(4) 0.000(3) 0.027(3) 0.001(3)
C12 0.023(3) 0.019(3) 0.036(4) 0.000(3) 0.007(3) 0.004(3)
C13 0.048(4) 0.018(3) 0.022(3) 0.010(3) 0.011(3) 0.012(3)
C14 0.051(4) 0.063(5) 0.026(4) 0.015(4) 0.010(3) 0.033(4)
C15 0.048(4) 0.041(4) 0.021(4) 0.004(4) 0.011(3) -0.011(4)
C16 0.084(6) 0.019(3) 0.091(7) -0.004(4) 0.078(6) -0.007(4)
C17 0.186(10) 0.027(4) 0.080(6) 0.031(4) 0.104(7) 0.041(5)
C19 0.073(5) 0.057(4) 0.045(4) 0.038(4) 0.043(4) 0.054(4)
C18 0.176(10) 0.059(5) 0.030(5) 0.030(5) 0.043(6) 0.080(7)
C20 0.031(4) 0.055(5) 0.076(6) 0.009(5) 0.016(4) 0.016(4)
C21 0.034(3) 0.017(3) 0.029(3) 0.009(3) 0.014(3) 0.005(3)
C22 0.036(3) 0.022(3) 0.025(3) 0.008(3) 0.013(3) 0.006(3)
C23 0.067(5) 0.023(3) 0.015(3) 0.006(3) 0.021(3) 0.016(3)
C24 0.063(5) 0.013(3) 0.046(4) 0.006(3) 0.039(4) 0.007(3)
C25 0.035(4) 0.031(4) 0.052(5) 0.002(4) 0.025(4) 0.008(3)
C26 0.038(4) 0.028(3) 0.039(4) 0.016(3) 0.016(3) 0.013(3)
B1 0.036(4) 0.039(4) 0.031(4) 0.019(4) 0.019(3) 0.024(4)
B2 0.041(4) 0.047(5) 0.048(5) 0.027(4) 0.028(4) 0.028(4)
N2 0.021(2) 0.022(2) 0.024(3) 0.010(2) 0.007(2) 0.008(2)
N3 0.024(2) 0.023(2) 0.030(3) 0.012(2) 0.013(2) 0.010(2)
N5 0.106(5) 0.024(3) 0.044(4) 0.013(3) 0.053(4) 0.021(4)
N6 0.201(9) 0.027(3) 0.073(5) 0.026(4) 0.112(6) 0.043(5)
F1 0.053(2) 0.058(2) 0.048(2) 0.040(2) 0.0237(19) 0.027(2)
F2 0.041(2) 0.066(3) 0.039(2) 0.033(2) 0.0167(18) 0.029(2)
F3 0.053(2) 0.041(2) 0.042(2) 0.018(2) 0.011(2) 0.018(2)
F5 0.141(4) 0.144(4) 0.115(4) 0.110(4) 0.110(4) 0.116(4)
F4 0.052(2) 0.074(3) 0.068(3) 0.039(2) 0.044(2) 0.035(2)
F6 0.043(3) 0.150(5) 0.077(3) 0.054(4) 0.035(3) 0.035(3)
F7 0.177(5) 0.162(5) 0.175(5) 0.150(5) 0.143(5) 0.142(5)
F8 0.079(4) 0.124(5) 0.119(5) 0.018(5) 0.026(4) 0.018(4)
N1B 0.021(2) 0.008(3) 0.0241(17) 0.0126(18) 0.0113(14) 0.005(2)
P1A 0.017(2) 0.0162(14) 0.023(2) 0.0089(16) 0.0107(19) 0.006(2)
N1A 0.017(2) 0.0162(14) 0.023(2) 0.0089(16) 0.0107(19) 0.006(2)
P1B 0.021(2) 0.008(3) 0.0241(17) 0.0126(18) 0.0113(14) 0.005(2)
P2A 0.0191(15) 0.018(2) 0.0226(17) 0.0080(16) 0.0104(12) 0.0052(16)
N4B 0.026(2) 0.0341(14) 0.0253(14) 0.0159(12) 0.0120(15) 0.0177(16)
P2B 0.026(2) 0.0341(14) 0.0253(14) 0.0159(12) 0.0120(15) 0.0177(16)
N4A 0.0191(15) 0.018(2) 0.0226(17) 0.0080(16) 0.0104(12) 0.0052(16)
Cl1 0.0223(7) 0.0406(9) 0.0272(8) 0.0077(8) 0.0119(7) 0.0116(7)
Cl2 0.0361(8) 0.0303(7) 0.0327(8) 0.0179(7) 0.0240(7) 0.0155(7)
Ru1 0.0215(2) 0.0191(2) 0.0202(3) 0.0106(2) 0.0109(2) 0.0080(2)
Ru2 0.0294(3) 0.0203(2) 0.0225(3) 0.0103(2) 0.0155(2) 0.0089(2)

loop_
_atom_type_symbol
_atom_type_description
_atom_type_scat_dispersion_real
_atom_type_scat_dispersion_imag
_atom_type_scat_source
C C 0.0033 0.0016 'International Tables Vol C Tables 4.2.6.8 and 6.1.1.4'
H H 0.0000 0.0000 'International Tables Vol C Tables 4.2.6.8 and 6.1.1.4'
B B 0.0013 0.0007 'International Tables Vol C Tables 4.2.6.8 and 6.1.1.4'
N N 0.0061 0.0033 'International Tables Vol C Tables 4.2.6.8 and 6.1.1.4'
F F 0.0171 0.0103 'International Tables Vol C Tables 4.2.6.8 and 6.1.1.4'
P P 0.1023 0.0942 'International Tables Vol C Tables 4.2.6.8 and 6.1.1.4'
Cl Cl 0.1484 0.1585 'International Tables Vol C Tables 4.2.6.8 and 6.1.1.4'
Ru Ru -1.2594 0.8363 'International Tables Vol C Tables 4.2.6.8 and 6.1.1.4'

loop_
_geom_angle_atom_site_label_1
_geom_angle_atom_site_label_2
_geom_angle_atom_site_label_3
_geom_angle
N3 C2 P1A 113.8(4)
N3 C2 H2A 108.8
P1A C2 H2A 108.8
N3 C2 H2B 108.8
P1A C2 H2B 108.8
H2A C2 H2B 107.7
N2 C3 P1A 116.3(4)
N2 C3 H3A 108.2
P1A C3 H3A 108.2
N2 C3 H3B 108.2
P1A C3 H3B 108.2
H3A C3 H3B 107.4
N3 C4 N2 112.2(4)
N3 C4 H4A 109.2
N2 C4 H4A 109.2
N3 C4 H4B 109.2
N2 C4 H4B 109.2
H4A C4 H4B 107.9
N2 C5 N1B 109.3(7)
N2 C5 H5A 109.8
N1B C5 H5A 109.8
N2 C5 H5B 109.8
N1B C5 H5B 109.8
H5A C5 H5B 108.3
N3 C6 N1B 107.7(7)
N3 C6 H6A 110.2
N1B C6 H6A 110.2
N3 C6 H6B 110.2
N1B C6 H6B 110.2
H6A C6 H6B 108.5
C13 C8 C9 121.8(5)
C13 C8 Ru1 73.2(3)
C9 C8 Ru1 72.6(3)
C13 C8 H8 119.1
C9 C8 H8 119.1
Ru1 C8 H8 127.2
C10 C9 C8 119.0(5)
C10 C9 Ru1 71.5(3)
C8 C9 Ru1 70.5(3)
C10 C9 H9 120.5
C8 C9 H9 120.5
Ru1 C9 H9 129.8
C9 C10 C11 120.4(5)
C9 C10 Ru1 72.1(3)
C11 C10 Ru1 70.3(3)
C9 C10 H10 119.8
C11 C10 H10 119.8
Ru1 C10 H10 130.4
C10 C11 C12 119.3(5)
C10 C11 Ru1 73.0(3)
C12 C11 Ru1 70.7(3)
C10 C11 H11 120.3
C12 C11 H11 120.3
Ru1 C11 H11 128.1
C13 C12 C11 120.2(5)
C13 C12 Ru1 73.4(3)
C11 C12 Ru1 71.8(3)
C13 C12 H12 119.9
C11 C12 H12 119.9
Ru1 C12 H12 126.9
C8 C13 C12 119.2(5)
C8 C13 Ru1 71.2(3)
C12 C13 Ru1 69.4(3)
C8 C13 H13 120.4
C12 C13 H13 120.4
Ru1 C13 H13 131.7
N5 C15 P2A 111.6(10)
N5 C15 H15A 109.3
P2A C15 H15A 109.3
N5 C15 H15B 109.3
P2A C15 H15B 109.3
H15A C15 H15B 108.0
N6 C16 P2A 112.9(10)
N6 C16 H16A 109.0
P2A C16 H16A 109.0
N6 C16 H16B 109.0
P2A C16 H16B 109.0
H16A C16 H16B 107.8
N5 C17 N6 110.8(5)
N5 C17 H17A 109.5
N6 C17 H17A 109.5
N5 C17 H17B 109.5
N6 C17 H17B 109.5
H17A C17 H17B 108.1
N5 C19 N4B 117.4(14)
N5 C19 P2B 110.2(4)
N5 C19 H19A 107.9
N4B C19 H19A 107.9
P2B C19 H19A 112.0
N5 C19 H19B 107.9
N4B C19 H19B 107.9
P2B C19 H19B 111.4
H19A C19 H19B 107.2
N6 C18 N4B 114.4(16)
N6 C18 H18A 108.7
N4B C18 H18A 108.7
N6 C18 H18B 108.7
N4B C18 H18B 108.7
H18A C18 H18B 107.6
C22 C21 C26 121.0(5)
C22 C21 Ru2 72.1(3)
C26 C21 Ru2 72.9(3)
C22 C21 H21 119.5
C26 C21 H21 119.5
Ru2 C21 H21 127.6
C21 C22 C23 119.2(5)
C21 C22 Ru2 71.5(3)
C23 C22 Ru2 69.7(3)
C21 C22 H22 120.4
C23 C22 H22 120.4
Ru2 C22 H22 131.0
C24 C23 C22 120.3(5)
C24 C23 Ru2 72.1(3)
C22 C23 Ru2 72.8(3)
C24 C23 H23 119.9
C22 C23 H23 119.9
Ru2 C23 H23 127.3
C23 C24 C25 119.5(5)
C23 C24 Ru2 70.7(3)
C25 C24 Ru2 73.2(3)
C23 C24 H24 120.3
C25 C24 H24 120.3
Ru2 C24 H24 127.9
C26 C25 C24 120.7(6)
C26 C25 Ru2 72.1(3)
C24 C25 Ru2 70.0(3)
C26 C25 H25 119.7
C24 C25 H25 119.7
Ru2 C25 H25 131.0
C25 C26 C21 119.3(5)
C25 C26 Ru2 71.7(3)
C21 C26 Ru2 70.3(3)
C25 C26 H26 120.3
C21 C26 H26 120.3
Ru2 C26 H26 130.1
F4 B1 F1 110.3(5)
F4 B1 F2 109.3(5)
F1 B1 F2 108.4(5)
F4 B1 F3 110.6(5)
F1 B1 F3 109.0(5)
F2 B1 F3 109.1(4)
F6 B2 F5 113.4(6)
F6 B2 F7 113.5(6)
F5 B2 F7 110.1(5)
F6 B2 F8 104.7(6)
F5 B2 F8 107.0(6)
F7 B2 F8 107.7(7)
C5 N2 C3 114.5(4)
C5 N2 C4 110.2(4)
C3 N2 C4 110.7(4)
C6 N3 C2 117.4(4)
C6 N3 C4 110.0(4)
C2 N3 C4 109.6(4)
C19 N5 C15 114.7(5)
C19 N5 C17 111.3(6)
C15 N5 C17 111.1(6)
C18 N6 C16 115.3(5)
C18 N6 C17 110.5(8)
C16 N6 C17 110.2(7)
C5 N1B C6 109.8(12)
C5 N1B C7 102.6(11)
C6 N1B C7 104.7(12)
C5 N1B Ru1 119.7(12)
C6 N1B Ru1 112.1(10)
C7 N1B Ru1 106.5(9)
C1 P1A C3 107.9(4)
C1 P1A C2 107.4(4)
C3 P1A C2 96.0(3)
C1 P1A Ru1 121.5(4)
C3 P1A Ru1 114.8(3)
C2 P1A Ru1 105.8(3)
C16 P2A C15 105.3(13)
C16 P2A C14 106.5(14)
C15 P2A C14 105.1(14)
C16 P2A Ru2 111.7(13)
C15 P2A Ru2 117.3(13)
C14 P2A Ru2 110.2(11)
C20 N4B C19 116(2)
C20 N4B C18 109(3)
C19 N4B C18 99(2)
C20 N4B Ru2 116(3)
C19 N4B Ru2 114(2)
C18 N4B Ru2 100.4(15)
C19 P2B Ru2 115.3(4)
C12 Ru1 C11 37.5(2)
C12 Ru1 C8 65.8(2)
C11 Ru1 C8 78.3(2)
C12 Ru1 C10 66.5(2)
C11 Ru1 C10 36.7(2)
C8 Ru1 C10 65.8(2)
C12 Ru1 C13 37.16(19)
C11 Ru1 C13 66.9(2)
C8 Ru1 C13 35.6(2)
C10 Ru1 C13 77.67(19)
C12 Ru1 C9 78.2(2)
C11 Ru1 C9 66.1(2)
C8 Ru1 C9 36.89(18)
C10 Ru1 C9 36.3(2)
C13 Ru1 C9 65.46(19)
C12 Ru1 P1A 121.81(19)
C11 Ru1 P1A 94.5(2)
C8 Ru1 P1A 153.80(18)
C10 Ru1 P1A 93.3(2)
C13 Ru1 P1A 158.96(19)
C9 Ru1 P1A 117.18(17)
C12 Ru1 N1B 94.5(5)
C11 Ru1 N1B 115.9(6)
C8 Ru1 N1B 127.4(4)
C10 Ru1 N1B 151.4(6)
C13 Ru1 N1B 100.4(4)
C9 Ru1 N1B 164.3(4)
P1A Ru1 N1B 78.5(4)
C12 Ru1 P1B 91.4(3)
C11 Ru1 P1B 117.1(3)
C8 Ru1 P1B 119.1(2)
C10 Ru1 P1B 153.8(3)
C13 Ru1 P1B 93.2(2)
C9 Ru1 P1B 156.0(2)
P1A Ru1 P1B 86.69(19)
N1B Ru1 P1B 8.3(5)
C12 Ru1 N1A 116.6(7)
C11 Ru1 N1A 92.8(8)
C8 Ru1 N1A 160.4(7)
C10 Ru1 N1A 96.6(8)
C13 Ru1 N1A 153.3(7)
C9 Ru1 N1A 123.5(7)
P1A Ru1 N1A 8.0(6)
N1B Ru1 N1A 72.2(8)
P1B Ru1 N1A 80.5(7)
C12 Ru1 Cl1 149.33(15)
C11 Ru1 Cl1 155.68(18)
C8 Ru1 Cl1 88.30(15)
C10 Ru1 Cl1 119.07(16)
C13 Ru1 Cl1 112.30(15)
C9 Ru1 Cl1 90.97(14)
P1A Ru1 Cl1 88.71(13)
N1B Ru1 Cl1 88.4(6)
P1B Ru1 Cl1 87.1(3)
N1A Ru1 Cl1 93.4(7)
C23 Ru2 N4A 128.6(12)
C23 Ru2 C24 37.2(2)
N4A Ru2 C24 99.2(12)
C23 Ru2 C21 66.66(19)
N4A Ru2 C21 148.0(11)
C24 Ru2 C21 78.6(2)
C23 Ru2 P2B 88.8(3)
N4A Ru2 P2B 78.9(11)
C24 Ru2 P2B 106.1(2)
C21 Ru2 P2B 132.8(3)
C23 Ru2 C22 37.49(19)
N4A Ru2 C22 165.8(11)
C24 Ru2 C22 67.0(2)
C21 Ru2 C22 36.40(19)
P2B Ru2 C22 100.9(3)
C23 Ru2 P2A 127.7(6)
N4A Ru2 P2A 1.8(17)
C24 Ru2 P2A 99.0(6)
C21 Ru2 P2A 149.7(6)
P2B Ru2 P2A 77.2(6)
C22 Ru2 P2A 165.0(6)
C23 Ru2 C25 66.3(2)
N4A Ru2 C25 93.3(11)
C24 Ru2 C25 36.8(2)
C21 Ru2 C25 65.7(2)
P2B Ru2 C25 140.9(2)
C22 Ru2 C25 77.8(2)
P2A Ru2 C25 94.2(6)
C23 Ru2 C26 78.4(2)
N4A Ru2 C26 112.9(11)
C24 Ru2 C26 66.2(2)
C21 Ru2 C26 36.78(19)
P2B Ru2 C26 166.3(3)
C22 Ru2 C26 65.9(2)
P2A Ru2 C26 114.5(6)
C25 Ru2 C26 36.1(2)
C23 Ru2 N4B 90.4(12)
N4A Ru2 N4B 81.5(16)
C24 Ru2 N4B 110.1(11)
C21 Ru2 N4B 129.6(12)
P2B Ru2 N4B 5.1(11)
C22 Ru2 N4B 99.5(12)
P2A Ru2 N4B 79.9(13)
C25 Ru2 N4B 145.5(10)
C26 Ru2 N4B 165.3(12)
C23 Ru2 Cl2 141.21(17)
N4A Ru2 Cl2 89.1(11)
C24 Ru2 Cl2 162.50(15)
C21 Ru2 Cl2 86.15(14)
P2B Ru2 Cl2 90.52(18)
C22 Ru2 Cl2 105.17(14)
P2A Ru2 Cl2 89.7(6)
C25 Ru2 Cl2 127.93(18)
C26 Ru2 Cl2 96.41(15)
N4B Ru2 Cl2 86.2(10)

loop_
_geom_bond_atom_site_label_1
_geom_bond_atom_site_label_2
_geom_bond_distance
C1 P1A 1.605(10)
C1 H1A 0.9800
C1 H1B 0.9800
C1 H1C 0.9800
C2 N3 1.450(7)
C2 P1A 1.823(6)
C2 H2A 0.9900
C2 H2B 0.9900
C3 N2 1.443(6)
C3 P1A 1.731(9)
C3 H3A 0.9900
C3 H3B 0.9900
C4 N3 1.454(6)
C4 N2 1.470(6)
C4 H4A 0.9900
C4 H4B 0.9900
C5 N2 1.431(6)
C5 N1B 1.56(2)
C5 H5A 0.9900
C5 H5B 0.9900
C6 N3 1.444(6)
C6 N1B 1.58(2)
C6 H6A 0.9900
C6 H6B 0.9900
C7 N1B 1.716(16)
C7 H7A 0.9800
C7 H7B 0.9800
C7 H7C 0.9800
C8 C13 1.362(8)
C8 C9 1.410(7)
C8 Ru1 2.214(6)
C8 H8 0.9500
C9 C10 1.396(7)
C9 Ru1 2.241(5)
C9 H9 0.9500
C10 C11 1.398(8)
C10 Ru1 2.234(6)
C10 H10 0.9500
C11 C12 1.410(8)
C11 Ru1 2.200(5)
C11 H11 0.9500
C12 C13 1.411(7)
C12 Ru1 2.187(5)
C12 H12 0.9500
C13 Ru1 2.238(5)
C13 H13 0.9500
C14 P2A 1.65(3)
C14 H14A 0.9800
C14 H14B 0.9800
C14 H14C 0.9800
C15 N5 1.433(9)
C15 P2A 1.61(3)
C15 H15A 0.9900
C15 H15B 0.9900
C16 N6 1.433(11)
C16 P2A 1.57(3)
C16 H16A 0.9900
C16 H16B 0.9900
C17 N5 1.461(7)
C17 N6 1.471(8)
C17 H17A 0.9900
C17 H17B 0.9900
C19 N5 1.427(8)
C19 N4B 1.65(5)
C19 P2B 1.764(10)
C19 H19A 0.9900
C19 H19B 0.9900
C18 N6 1.422(11)
C18 N4B 1.83(4)
C18 H18A 0.9900
C18 H18B 0.9900
C20 N4B 1.58(4)
C20 H20A 0.9800
C20 H20B 0.9800
C20 H20C 0.9800
C21 C22 1.387(7)
C21 C26 1.409(7)
C21 Ru2 2.216(5)
C21 H21 0.9500
C22 C23 1.417(7)
C22 Ru2 2.224(6)
C22 H22 0.9500
C23 C24 1.400(8)
C23 Ru2 2.185(5)
C23 H23 0.9500
C24 C25 1.404(9)
C24 Ru2 2.202(5)
C24 H24 0.9500
C25 C26 1.393(8)
C25 Ru2 2.244(6)
C25 H25 0.9500
C26 Ru2 2.249(5)
C26 H26 0.9500
B1 F4 1.372(7)
B1 F1 1.388(7)
B1 F2 1.390(7)
B1 F3 1.391(7)
B2 F6 1.339(7)
B2 F5 1.341(8)
B2 F7 1.347(7)
B2 F8 1.362(9)
N1B Ru1 2.25(2)
P1A Ru1 2.246(6)
N1A Ru1 2.34(3)
P1B Ru1 2.268(10)
P2A Ru2 2.24(2)
N4B Ru2 2.36(4)
P2B Ru2 2.220(7)
N4A Ru2 2.19(4)
Cl1 Ru1 2.4000(13)
Cl2 Ru2 2.3979(13)

loop_
_geom_torsion_atom_site_label_1
_geom_torsion_atom_site_label_2
_geom_torsion_atom_site_label_3
_geom_torsion_atom_site_label_4
_geom_torsion
C13 C8 C9 C10 -2.0(8)
Ru1 C8 C9 C10 54.6(4)
C13 C8 C9 Ru1 -56.5(5)
C8 C9 C10 C11 -0.9(8)
Ru1 C9 C10 C11 53.1(5)
C8 C9 C10 Ru1 -54.1(4)
C9 C10 C11 C12 1.4(8)
Ru1 C10 C11 C12 55.4(5)
C9 C10 C11 Ru1 -54.0(5)
C10 C11 C12 C13 0.9(8)
Ru1 C11 C12 C13 57.3(5)
C10 C11 C12 Ru1 -56.5(5)
C9 C8 C13 C12 4.2(9)
Ru1 C8 C13 C12 -52.1(5)
C9 C8 C13 Ru1 56.3(5)
C11 C12 C13 C8 -3.7(8)
Ru1 C12 C13 C8 52.9(5)
C11 C12 C13 Ru1 -56.5(4)
C26 C21 C22 C23 -3.6(8)
Ru2 C21 C22 C23 52.8(4)
C26 C21 C22 Ru2 -56.3(5)
C21 C22 C23 C24 2.8(8)
Ru2 C22 C23 C24 56.3(5)
C21 C22 C23 Ru2 -53.6(4)
C22 C23 C24 C25 0.0(8)
Ru2 C23 C24 C25 56.7(5)
C22 C23 C24 Ru2 -56.7(4)
C23 C24 C25 C26 -2.0(8)
Ru2 C24 C25 C26 53.5(5)
C23 C24 C25 Ru2 -55.5(5)
C24 C25 C26 C21 1.2(8)
Ru2 C25 C26 C21 53.7(5)
C24 C25 C26 Ru2 -52.5(5)
C22 C21 C26 C25 1.6(8)
Ru2 C21 C26 C25 -54.4(5)
C22 C21 C26 Ru2 56.0(5)
N1B C5 N2 C3 68.2(10)
N1B C5 N2 C4 -57.3(10)
P1A C3 N2 C5 -64.1(5)
P1A C3 N2 C4 61.2(5)
N3 C4 N2 C5 62.2(5)
N3 C4 N2 C3 -65.4(5)
N1B C6 N3 C2 -67.0(9)
N1B C6 N3 C4 59.2(9)
P1A C2 N3 C6 64.1(5)
P1A C2 N3 C4 -62.3(5)
N2 C4 N3 C6 -63.6(5)
N2 C4 N3 C2 66.9(5)
N4B C19 N5 C15 -67.0(19)
P2B C19 N5 C15 -66.7(6)
N4B C19 N5 C17 60.2(19)
P2B C19 N5 C17 60.6(6)
P2A C15 N5 C19 69.0(11)
P2A C15 N5 C17 -58.3(11)
N6 C17 N5 C19 -67.2(9)
N6 C17 N5 C15 62.0(10)
N4B C18 N6 C16 69.4(16)
N4B C18 N6 C17 -56.4(16)
P2A C16 N6 C18 -66.4(12)
P2A C16 N6 C17 59.5(12)
N5 C17 N6 C18 66.8(9)
N5 C17 N6 C16 -61.7(10)
N2 C5 N1B C6 55.6(12)
N2 C5 N1B C7 166.5(8)
N2 C5 N1B Ru1 -76.0(10)
N3 C6 N1B C5 -56.1(12)
N3 C6 N1B C7 -165.6(8)
N3 C6 N1B Ru1 79.4(9)
N2 C3 P1A C1 -160.3(4)
N2 C3 P1A C2 -49.8(5)
N2 C3 P1A Ru1 60.7(5)
N3 C2 P1A C1 161.3(5)
N3 C2 P1A C3 50.4(5)
N3 C2 P1A Ru1 -67.6(4)
N6 C16 P2A C15 -53.1(16)
N6 C16 P2A C14 -164.3(10)
N6 C16 P2A Ru2 75.3(12)
N5 C15 P2A C16 52.1(15)
N5 C15 P2A C14 164.4(9)
N5 C15 P2A Ru2 -72.8(13)
N5 C19 N4B C20 -161.0(19)
P2B C19 N4B C20 -163(17)
N5 C19 N4B C18 -44(2)
P2B C19 N4B C18 -47(14)
N5 C19 N4B Ru2 61(2)
P2B C19 N4B Ru2 59(14)
N6 C18 N4B C20 165.1(17)
N6 C18 N4B C19 43(2)
N6 C18 N4B Ru2 -73.0(19)
N5 C19 P2B Ru2 69.5(5)
N4B C19 P2B Ru2 -113(15)
C13 C12 Ru1 C11 -130.6(5)
C13 C12 Ru1 C8 -28.0(3)
C11 C12 Ru1 C8 102.6(4)
C13 C12 Ru1 C10 -100.9(4)
C11 C12 Ru1 C10 29.7(3)
C11 C12 Ru1 C13 130.6(5)
C13 C12 Ru1 C9 -64.7(3)
C11 C12 Ru1 C9 65.9(4)
C13 C12 Ru1 P1A -179.5(3)
C11 C12 Ru1 P1A -48.9(4)
C13 C12 Ru1 N1B 101.3(5)
C11 C12 Ru1 N1B -128.1(5)
C13 C12 Ru1 P1B 93.5(4)
C11 C12 Ru1 P1B -135.8(4)
C13 C12 Ru1 N1A 173.5(8)
C11 C12 Ru1 N1A -55.8(9)
C13 C12 Ru1 Cl1 6.9(5)
C11 C12 Ru1 Cl1 137.5(3)
C10 C11 Ru1 C12 130.5(5)
C10 C11 Ru1 C8 65.1(3)
C12 C11 Ru1 C8 -65.4(3)
C12 C11 Ru1 C10 -130.5(5)
C10 C11 Ru1 C13 100.6(4)
C12 C11 Ru1 C13 -29.9(3)
C10 C11 Ru1 C9 28.4(3)
C12 C11 Ru1 C9 -102.2(4)
C10 C11 Ru1 P1A -89.4(3)
C12 C11 Ru1 P1A 140.0(3)
C10 C11 Ru1 N1B -168.8(5)
C12 C11 Ru1 N1B 60.7(5)
C10 C11 Ru1 P1B -178.0(3)
C12 C11 Ru1 P1B 51.5(4)
C10 C11 Ru1 N1A -97.3(7)
C12 C11 Ru1 N1A 132.2(7)
C10 C11 Ru1 Cl1 7.4(6)
C12 C11 Ru1 Cl1 -123.2(4)
C13 C8 Ru1 C12 29.1(3)
C9 C8 Ru1 C12 -103.1(4)
C13 C8 Ru1 C11 66.5(4)
C9 C8 Ru1 C11 -65.7(3)
C13 C8 Ru1 C10 103.0(4)
C9 C8 Ru1 C10 -29.2(3)
C9 C8 Ru1 C13 -132.2(5)
C13 C8 Ru1 C9 132.2(5)
C13 C8 Ru1 P1A 142.5(4)
C9 C8 Ru1 P1A 10.3(6)
C13 C8 Ru1 N1B -47.2(8)
C9 C8 Ru1 N1B -179.4(7)
C13 C8 Ru1 P1B -48.1(5)
C9 C8 Ru1 P1B 179.6(4)
C13 C8 Ru1 N1A 131(2)
C9 C8 Ru1 N1A -2(2)
C13 C8 Ru1 Cl1 -133.9(3)
C9 C8 Ru1 Cl1 93.9(3)
C9 C10 Ru1 C12 102.5(3)
C11 C10 Ru1 C12 -30.3(3)
C9 C10 Ru1 C11 132.8(5)
C9 C10 Ru1 C8 29.6(3)
C11 C10 Ru1 C8 -103.2(4)
C9 C10 Ru1 C13 65.2(3)
C11 C10 Ru1 C13 -67.7(3)
C11 C10 Ru1 C9 -132.8(5)
C9 C10 Ru1 P1A -134.0(3)
C11 C10 Ru1 P1A 93.1(3)
C9 C10 Ru1 N1B 154.2(9)
C11 C10 Ru1 N1B 21.3(10)
C9 C10 Ru1 P1B 136.9(5)
C11 C10 Ru1 P1B 4.0(7)
C9 C10 Ru1 N1A -141.3(7)
C11 C10 Ru1 N1A 85.8(7)
C9 C10 Ru1 Cl1 -43.7(3)
C11 C10 Ru1 Cl1 -176.5(3)
C8 C13 Ru1 C12 -132.7(5)
C8 C13 Ru1 C11 -102.5(4)
C12 C13 Ru1 C11 30.2(3)
C12 C13 Ru1 C8 132.7(5)
C8 C13 Ru1 C10 -65.5(3)
C12 C13 Ru1 C10 67.2(3)
C8 C13 Ru1 C9 -29.3(3)
C12 C13 Ru1 C9 103.4(4)
C8 C13 Ru1 P1A -131.5(5)
C12 C13 Ru1 P1A 1.2(7)
C8 C13 Ru1 N1B 143.7(6)
C12 C13 Ru1 N1B -83.7(6)
C8 C13 Ru1 P1B 139.3(4)
C12 C13 Ru1 P1B -88.0(4)
C8 C13 Ru1 N1A -145.6(16)
C12 C13 Ru1 N1A -12.9(17)
C8 C13 Ru1 Cl1 51.1(3)
C12 C13 Ru1 Cl1 -176.2(3)
C10 C9 Ru1 C12 -66.1(3)
C8 C9 Ru1 C12 65.2(3)
C10 C9 Ru1 C11 -28.7(3)
C8 C9 Ru1 C11 102.6(4)
C10 C9 Ru1 C8 -131.3(5)
C8 C9 Ru1 C10 131.3(5)
C10 C9 Ru1 C13 -103.0(3)
C8 C9 Ru1 C13 28.3(3)
C10 C9 Ru1 P1A 53.8(4)
C8 C9 Ru1 P1A -174.9(3)
C10 C9 Ru1 N1B -130(2)
C8 C9 Ru1 N1B 2(2)
C10 C9 Ru1 P1B -132.1(7)
C8 C9 Ru1 P1B -0.8(8)
C10 C9 Ru1 N1A 48.1(9)
C8 C9 Ru1 N1A 179.4(9)
C10 C9 Ru1 Cl1 142.9(3)
C8 C9 Ru1 Cl1 -85.9(3)
C1 P1A Ru1 C12 92.6(4)
C3 P1A Ru1 C12 -134.4(3)
C2 P1A Ru1 C12 -29.9(4)
C1 P1A Ru1 C11 65.3(4)
C3 P1A Ru1 C11 -161.8(3)
C2 P1A Ru1 C11 -57.3(3)
C1 P1A Ru1 C8 -7.1(7)
C3 P1A Ru1 C8 125.9(5)
C2 P1A Ru1 C8 -129.6(4)
C1 P1A Ru1 C10 28.4(4)
C3 P1A Ru1 C10 161.4(3)
C2 P1A Ru1 C10 -94.1(3)
C1 P1A Ru1 C13 91.8(5)
C3 P1A Ru1 C13 -135.3(5)
C2 P1A Ru1 C13 -30.7(7)
C1 P1A Ru1 C9 -0.2(5)
C3 P1A Ru1 C9 132.8(3)
C2 P1A Ru1 C9 -122.7(3)
C1 P1A Ru1 N1B -179.2(7)
C3 P1A Ru1 N1B -46.3(6)
C2 P1A Ru1 N1B 58.2(6)
C1 P1A Ru1 P1B -177.8(5)
C3 P1A Ru1 P1B -44.9(3)
C2 P1A Ru1 P1B 59.7(4)
C1 P1A Ru1 N1A 144(7)
C3 P1A Ru1 N1A -83(7)
C2 P1A Ru1 N1A 21(6)
C1 P1A Ru1 Cl1 -90.6(4)
C3 P1A Ru1 Cl1 42.3(2)
C2 P1A Ru1 Cl1 146.8(3)
C5 N1B Ru1 C12 -179.6(9)
C6 N1B Ru1 C12 49.8(9)
C7 N1B Ru1 C12 -64.1(10)
C5 N1B Ru1 C11 148.3(9)
C6 N1B Ru1 C11 17.7(10)
C7 N1B Ru1 C11 -96.2(9)
C5 N1B Ru1 C8 -116.8(8)
C6 N1B Ru1 C8 112.6(7)
C7 N1B Ru1 C8 -1.3(14)
C5 N1B Ru1 C10 134.2(10)
C6 N1B Ru1 C10 3.7(16)
C7 N1B Ru1 C10 -110.2(9)
C5 N1B Ru1 C13 -142.6(9)
C6 N1B Ru1 C13 86.8(8)
C7 N1B Ru1 C13 -27.0(10)
C5 N1B Ru1 C9 -118.1(17)
C6 N1B Ru1 C9 111.3(18)
C7 N1B Ru1 C9 -3(3)
C5 N1B Ru1 P1A 58.8(9)
C6 N1B Ru1 P1A -71.8(8)
C7 N1B Ru1 P1A 174.4(11)
C5 N1B Ru1 P1B -111(6)
C6 N1B Ru1 P1B 118(6)
C7 N1B Ru1 P1B 4(5)
C5 N1B Ru1 N1A 63.9(11)
C6 N1B Ru1 N1A -66.7(11)
C7 N1B Ru1 N1A 179.4(13)
C5 N1B Ru1 Cl1 -30.2(9)
C6 N1B Ru1 Cl1 -160.8(8)
C7 N1B Ru1 Cl1 85.3(10)
C24 C23 Ru2 N4A 44.5(14)
C22 C23 Ru2 N4A 175.5(14)
C22 C23 Ru2 C24 130.9(5)
C24 C23 Ru2 C21 -102.3(3)
C22 C23 Ru2 C21 28.6(3)
C24 C23 Ru2 P2B 119.2(3)
C22 C23 Ru2 P2B -109.9(4)
C24 C23 Ru2 C22 -130.9(5)
C24 C23 Ru2 P2A 46.4(8)
C22 C23 Ru2 P2A 177.4(8)
C24 C23 Ru2 C25 -29.8(3)
C22 C23 Ru2 C25 101.1(4)
C24 C23 Ru2 C26 -65.7(3)
C22 C23 Ru2 C26 65.3(3)
C24 C23 Ru2 N4B 124.0(11)
C22 C23 Ru2 N4B -105.1(11)
C24 C23 Ru2 Cl2 -151.5(3)
C22 C23 Ru2 Cl2 -20.6(4)
C25 C24 Ru2 C23 -130.5(5)
C23 C24 Ru2 N4A -146.3(11)
C25 C24 Ru2 N4A 83.2(12)
C23 C24 Ru2 C21 66.2(3)
C25 C24 Ru2 C21 -64.3(4)
C23 C24 Ru2 P2B -65.3(4)
C25 C24 Ru2 P2B 164.2(4)
C23 C24 Ru2 C22 30.0(3)
C25 C24 Ru2 C22 -100.6(4)
C23 C24 Ru2 P2A -144.5(7)
C25 C24 Ru2 P2A 85.0(7)
C23 C24 Ru2 C25 130.5(5)
C23 C24 Ru2 C26 102.6(3)
C25 C24 Ru2 C26 -27.9(3)
C23 C24 Ru2 N4B -62.0(13)
C25 C24 Ru2 N4B 167.4(13)
C23 C24 Ru2 Cl2 96.3(7)
C25 C24 Ru2 Cl2 -34.2(8)
C22 C21 Ru2 C23 -29.4(3)
C26 C21 Ru2 C23 102.3(4)
C22 C21 Ru2 N4A -156(2)
C26 C21 Ru2 N4A -24(2)
C22 C21 Ru2 C24 -66.5(3)
C26 C21 Ru2 C24 65.2(4)
C22 C21 Ru2 P2B 35.1(4)
C26 C21 Ru2 P2B 166.8(4)
C26 C21 Ru2 C22 131.7(5)
C22 C21 Ru2 P2A -154.9(13)
C26 C21 Ru2 P2A -23.2(13)
C22 C21 Ru2 C25 -102.8(4)
C26 C21 Ru2 C25 28.9(3)
C22 C21 Ru2 C26 -131.7(5)
C22 C21 Ru2 N4B 40.3(14)
C26 C21 Ru2 N4B 172.0(14)
C22 C21 Ru2 Cl2 122.2(3)
C26 C21 Ru2 Cl2 -106.1(3)
C19 P2B Ru2 C23 176.1(4)
C19 P2B Ru2 N4A -54.0(12)
C19 P2B Ru2 C24 -150.5(4)
C19 P2B Ru2 C21 120.1(5)
C19 P2B Ru2 C22 140.5(4)
C19 P2B Ru2 P2A -54.7(8)
C19 P2B Ru2 C25 -135.5(4)
C19 P2B Ru2 C26 155.6(8)
C19 P2B Ru2 N4B 67(16)
C19 P2B Ru2 Cl2 34.9(4)
C21 C22 Ru2 C23 132.2(5)
C21 C22 Ru2 N4A 118(4)
C23 C22 Ru2 N4A -15(4)
C21 C22 Ru2 C24 102.4(4)
C23 C22 Ru2 C24 -29.8(3)
C23 C22 Ru2 C21 -132.2(5)
C21 C22 Ru2 P2B -154.5(3)
C23 C22 Ru2 P2B 73.3(4)
C21 C22 Ru2 P2A 124(2)
C23 C22 Ru2 P2A -8(2)
C21 C22 Ru2 C25 65.4(3)
C23 C22 Ru2 C25 -66.8(3)
C21 C22 Ru2 C26 29.3(3)
C23 C22 Ru2 C26 -102.9(4)
C21 C22 Ru2 N4B -149.6(10)
C23 C22 Ru2 N4B 78.2(10)
C21 C22 Ru2 Cl2 -61.0(3)
C23 C22 Ru2 Cl2 166.8(3)
C16 P2A Ru2 C23 14.9(16)
C15 P2A Ru2 C23 136.6(10)
C14 P2A Ru2 C23 -103.3(11)
C16 P2A Ru2 N4A 138(58)
C15 P2A Ru2 N4A -100(57)
C14 P2A Ru2 N4A 20(56)
C16 P2A Ru2 C24 41.3(13)
C15 P2A Ru2 C24 162.9(12)
C14 P2A Ru2 C24 -76.9(12)
C16 P2A Ru2 C21 124.1(11)
C15 P2A Ru2 C21 -114.2(13)
C14 P2A Ru2 C21 6(2)
C16 P2A Ru2 P2B -63.4(12)
C15 P2A Ru2 P2B 58.3(12)
C14 P2A Ru2 P2B 178.4(13)
C16 P2A Ru2 C22 21(3)
C15 P2A Ru2 C22 142.8(16)
C14 P2A Ru2 C22 -97(2)
C16 P2A Ru2 C25 78.0(12)
C15 P2A Ru2 C25 -160.3(12)
C14 P2A Ru2 C25 -40.2(12)
C16 P2A Ru2 C26 109.1(11)
C15 P2A Ru2 C26 -129.2(11)
C14 P2A Ru2 C26 -9.1(14)
C16 P2A Ru2 N4B -67.7(15)
C15 P2A Ru2 N4B 53.9(16)
C14 P2A Ru2 N4B 174.1(16)
C16 P2A Ru2 Cl2 -153.9(12)
C15 P2A Ru2 Cl2 -32.3(13)
C14 P2A Ru2 Cl2 87.8(11)
C26 C25 Ru2 C23 -103.3(4)
C24 C25 Ru2 C23 30.1(3)
C26 C25 Ru2 N4A 125.6(12)
C24 C25 Ru2 N4A -101.0(12)
C26 C25 Ru2 C24 -133.5(6)
C26 C25 Ru2 C21 -29.4(3)
C24 C25 Ru2 C21 104.1(4)
C26 C25 Ru2 P2B -158.0(5)
C24 C25 Ru2 P2B -24.6(6)
C26 C25 Ru2 C22 -65.7(4)
C24 C25 Ru2 C22 67.8(4)
C26 C25 Ru2 P2A 127.1(7)
C24 C25 Ru2 P2A -99.4(7)
C24 C25 Ru2 C26 133.5(6)
C26 C25 Ru2 N4B -155(2)
C24 C25 Ru2 N4B -21(2)
C26 C25 Ru2 Cl2 34.2(4)
C24 C25 Ru2 Cl2 167.6(3)
C25 C26 Ru2 C23 65.4(4)
C21 C26 Ru2 C23 -66.3(3)
C25 C26 Ru2 N4A -61.8(13)
C21 C26 Ru2 N4A 166.4(13)
C25 C26 Ru2 C24 28.4(4)
C21 C26 Ru2 C24 -103.3(4)
C25 C26 Ru2 C21 131.7(5)
C25 C26 Ru2 P2B 86.4(10)
C21 C26 Ru2 P2B -45.3(10)
C25 C26 Ru2 C22 102.7(4)
C21 C26 Ru2 C22 -29.0(3)
C25 C26 Ru2 P2A -60.9(8)
C21 C26 Ru2 P2A 167.4(7)
C21 C26 Ru2 C25 -131.7(5)
C25 C26 Ru2 N4B 107(4)
C21 C26 Ru2 N4B -25(4)
C25 C26 Ru2 Cl2 -153.5(4)
C21 C26 Ru2 Cl2 74.7(3)
C20 N4B Ru2 C23 48(2)
C19 N4B Ru2 C23 -175(2)
C18 N4B Ru2 C23 -69.4(19)
C20 N4B Ru2 N4A 177(3)
C19 N4B Ru2 N4A -45(2)
C18 N4B Ru2 N4A 60(2)
C20 N4B Ru2 C24 80(2)
C19 N4B Ru2 C24 -142.3(17)
C18 N4B Ru2 C24 -37(2)
C20 N4B Ru2 C21 -12(3)
C19 N4B Ru2 C21 126.0(18)
C18 N4B Ru2 C21 -128.8(14)
C20 N4B Ru2 P2B 119(18)
C19 N4B Ru2 P2B -104(17)
C18 N4B Ru2 P2B 2(15)
C20 N4B Ru2 C22 11(2)
C19 N4B Ru2 C22 148.9(19)
C18 N4B Ru2 C22 -105.9(18)
C20 N4B Ru2 P2A 176(2)
C19 N4B Ru2 P2A -46(2)
C18 N4B Ru2 P2A 58.9(19)
C20 N4B Ru2 C25 93(2)
C19 N4B Ru2 C25 -129.0(17)
C18 N4B Ru2 C25 -24(4)
C20 N4B Ru2 C26 7(6)
C19 N4B Ru2 C26 145(3)
C18 N4B Ru2 C26 -110(4)
C20 N4B Ru2 Cl2 -94(2)
C19 N4B Ru2 Cl2 44(2)
C18 N4B Ru2 Cl2 149.3(19)
